data_7224348
loop_
_publ_author_name
'Cui, Yan-Hui'
'Liang, Xiao-Xiao'
'Gu, Jin-Zhong'
'Wu, Jiang'
'Kirillov, Alexander M.'

_publ_section_title
;
 Self-assembly synthesis, structural features, reversible
 temperature-induced dehydration/hydration, and magnetic and luminescence
 properties of lanthanide(iii) compounds derived from 5-fluoronicotinic
 acid
;
_journal_issue 13
_journal_name_full CrystEngComm
_journal_page_first 2303
_journal_paper_doi 10.1039/C6CE00040A
_journal_volume 18
_journal_year 2016
_chemical_formula_sum 'C18 H19 F3 N3 O11 Tm'
_chemical_formula_weight 679.29
_chemical_name_systematic
; 
 ? 
;
_space_group_IT_number 2
_symmetry_cell_setting triclinic
_symmetry_space_group_name_Hall '-P 1'
_symmetry_space_group_name_H-M 'P -1'
_atom_sites_solution_hydrogens geom
_atom_sites_solution_primary direct
_atom_sites_solution_secondary difmap
_audit_creation_method SHELXL-97
_audit_update_record
;
2015-10-30 deposited with the CCDC.
2016-02-22 downloaded from the CCDC.
;
_cell_angle_alpha 94.604(6)
_cell_angle_beta 93.382(5)
_cell_angle_gamma 102.228(5)
_cell_formula_units_Z 2
_cell_length_a 6.7196(4)
_cell_length_b 13.0045(9)
_cell_length_c 13.3399(9)
_cell_measurement_temperature 293(2)
_cell_volume 1132.12(13)
_computing_cell_refinement 'Bruker SAINT'
_computing_data_collection 'Bruker APEX2'
_computing_data_reduction 'Bruker SAINT'
_computing_molecular_graphics 'Bruker SHELXTL'
_computing_publication_material 'Bruker SHELXTL'
_computing_structure_refinement 'SHELXL-97 (Sheldrick, 2008)'
_computing_structure_solution 'SHELXS-97 (Sheldrick, 2008)'
_diffrn_ambient_temperature 293(2)
_diffrn_measured_fraction_theta_full 0.998
_diffrn_measured_fraction_theta_max 0.998
_diffrn_measurement_device_type 'Bruker APE-II CCD'
_diffrn_measurement_method '\f and \w scans'
_diffrn_radiation_monochromator graphite
_diffrn_radiation_source 'fine-focus sealed tube'
_diffrn_radiation_type MoK\a
_diffrn_radiation_wavelength 0.71073
_diffrn_reflns_av_R_equivalents 0.0378
_diffrn_reflns_av_sigmaI/netI 0.0660
_diffrn_reflns_limit_h_max 7
_diffrn_reflns_limit_h_min -8
_diffrn_reflns_limit_k_max 15
_diffrn_reflns_limit_k_min -15
_diffrn_reflns_limit_l_max 15
_diffrn_reflns_limit_l_min -13
_diffrn_reflns_number 7335
_diffrn_reflns_theta_full 25.05
_diffrn_reflns_theta_max 25.05
_diffrn_reflns_theta_min 3.36
_exptl_absorpt_coefficient_mu 4.008
_exptl_absorpt_correction_T_max 0.5323
_exptl_absorpt_correction_T_min 0.4221
_exptl_absorpt_correction_type multi-scan
_exptl_crystal_colour colourless
_exptl_crystal_density_diffrn 1.993
_exptl_crystal_density_method 'not measured'
_exptl_crystal_description block
_exptl_crystal_F_000 664
_exptl_crystal_size_max 0.26
_exptl_crystal_size_mid 0.24
_exptl_crystal_size_min 0.18
_refine_diff_density_max 0.689
_refine_diff_density_min -0.682
_refine_diff_density_rms 0.150
_refine_ls_extinction_method none
_refine_ls_goodness_of_fit_ref 1.107
_refine_ls_hydrogen_treatment mixed
_refine_ls_matrix_type full
_refine_ls_number_parameters 332
_refine_ls_number_reflns 3982
_refine_ls_number_restraints 0
_refine_ls_restrained_S_all 1.107
_refine_ls_R_factor_all 0.0431
_refine_ls_R_factor_gt 0.0364
_refine_ls_shift/su_max 0.001
_refine_ls_shift/su_mean 0.000
_refine_ls_structure_factor_coef Fsqd
_refine_ls_weighting_details 'calc w=1/[\s^2^(Fo^2^)+(0.0214P)^2^+0.5429P] where P=(Fo^2^+2Fc^2^)/3'
_refine_ls_weighting_scheme calc
_refine_ls_wR_factor_gt 0.0713
_refine_ls_wR_factor_ref 0.0768
_reflns_number_gt 3553
_reflns_number_total 3982
_reflns_threshold_expression >2sigma(I)
_cod_data_source_file c6ce00040a2.cif
_cod_data_source_block 228-9tm1
_cod_depositor_comments
;
The following automatic conversions were performed:

'_symmetry_cell_setting' value 'Triclinic' changed to 'triclinic'
according to
/usr/data/users/saulius/crontab/automatic-downloads/rss-feeds/RSC/lib/dictionaries/cif_core.dic
dictionary named 'cif_core.dic' version 2.4.2 from 2011-04-26.

Automatic conversion script
Id: cif_fix_values 4268 2015-11-12 08:31:59Z antanas 

 Adding full bibliography for 7224342--7224349.cif.
;
_cod_original_cell_volume 1132.13(13)
_cod_original_sg_symbol_H-M P-1
_cod_database_code 7224348

loop_
_symmetry_equiv_pos_as_xyz
'x, y, z'
'-x, -y, -z'

loop_
_atom_site_label
_atom_site_type_symbol
_atom_site_fract_x
_atom_site_fract_y
_atom_site_fract_z
_atom_site_U_iso_or_equiv
_atom_site_adp_type
_atom_site_occupancy
_atom_site_symmetry_multiplicity
_atom_site_calc_flag
_atom_site_refinement_flags
Tm1 Tm 0.51158(4) -0.08357(2) 0.657738(19) 0.01929(10) Uani 1 1 d .
N1 N 0.8922(8) 0.1636(5) 1.0835(4) 0.0341(14) Uani 1 1 d .
N2 N 0.8200(8) 0.4540(4) 0.6703(5) 0.0344(14) Uani 1 1 d .
N3 N 0.3706(9) 0.5693(5) 0.7402(5) 0.0453(16) Uani 1 1 d .
O1 O 0.5563(6) -0.0099(4) 0.8287(3) 0.0339(11) Uani 1 1 d .
O2 O 0.8360(6) -0.0245(3) 0.7562(3) 0.0299(10) Uani 1 1 d .
O3 O 0.6178(6) 0.0807(3) 0.6100(3) 0.0294(10) Uani 1 1 d .
O4 O 0.6747(6) 0.1770(3) 0.4807(3) 0.0292(10) Uani 1 1 d .
O5 O 0.7679(6) -0.0987(4) 0.5476(3) 0.0290(10) Uani 1 1 d .
H1W H 0.7844 -0.0478 0.5077 0.044 Uiso 1 1 d R
H2W H 0.7348 -0.1590 0.5101 0.044 Uiso 1 1 d R
O6 O 0.6064(6) -0.2415(3) 0.6855(3) 0.0339(11) Uani 1 1 d .
H3W H 0.5104 -0.2813 0.7120 0.051 Uiso 1 1 d R
H4W H 0.7141 -0.2286 0.7254 0.051 Uiso 1 1 d R
O7 O 0.2431(6) -0.1921(3) 0.7276(3) 0.0288(10) Uani 1 1 d .
H5W H 0.2785 -0.1995 0.7886 0.043 Uiso 1 1 d R
H6W H 0.2147 -0.2524 0.6936 0.043 Uiso 1 1 d R
O8 O 0.2283(6) -0.0004(3) 0.6514(3) 0.0347(11) Uani 1 1 d .
H7W H 0.1188 -0.0471 0.6352 0.052 Uiso 1 1 d R
H8W H 0.2437 0.0443 0.6075 0.052 Uiso 1 1 d R
O9 O 0.2231(8) 0.1963(4) 0.6921(4) 0.0491(13) Uani 1 1 d .
O10 O 0.2350(7) 0.2833(4) 0.5552(4) 0.0472(13) Uani 1 1 d .
O11 O 0.9223(8) 0.6657(4) 0.6231(4) 0.0430(13) Uani 1 1 d G
H9W H 0.9101 0.6011 0.6333 0.064 Uiso 1 1 d G
H10W H 0.8821 0.6702 0.5623 0.064 Uiso 1 1 d G
F1 F 1.3936(5) 0.2097(4) 0.9949(3) 0.0553(12) Uani 1 1 d .
F2 F 0.7664(8) 0.3489(4) 0.9101(3) 0.0727(15) Uani 1 1 d .
F3 F 0.2782(8) 0.4681(4) 0.9779(3) 0.0824(17) Uani 1 1 d .
C1 C 0.7508(9) 0.0088(5) 0.8290(5) 0.0244(14) Uani 1 1 d .
C2 C 0.8773(9) 0.0756(5) 0.9168(4) 0.0209(13) Uani 1 1 d .
C3 C 0.7878(9) 0.1052(5) 1.0032(5) 0.0289(15) Uani 1 1 d .
H3 H 0.6471 0.0829 1.0047 0.035 Uiso 1 1 calc R
C4 C 1.0938(10) 0.1973(5) 1.0784(5) 0.0340(16) Uani 1 1 d .
H4 H 1.1707 0.2392 1.1330 0.041 Uiso 1 1 calc R
C5 C 1.1900(9) 0.1717(6) 0.9946(5) 0.0337(17) Uani 1 1 d .
C6 C 1.0847(9) 0.1101(5) 0.9128(5) 0.0279(15) Uani 1 1 d .
H6 H 1.1505 0.0922 0.8567 0.033 Uiso 1 1 calc R
C7 C 0.6699(8) 0.1668(5) 0.5726(5) 0.0208(14) Uani 1 1 d .
C8 C 0.7232(8) 0.2650(5) 0.6446(4) 0.0194(13) Uani 1 1 d .
C9 C 0.7777(8) 0.3644(5) 0.6098(5) 0.0268(15) Uani 1 1 d .
H9 H 0.7850 0.3684 0.5408 0.032 Uiso 1 1 calc R
C10 C 0.8161(9) 0.4472(6) 0.7698(6) 0.0395(18) Uani 1 1 d .
H10 H 0.8480 0.5087 0.8136 0.047 Uiso 1 1 calc R
C11 C 0.7660(10) 0.3514(6) 0.8083(5) 0.0370(17) Uani 1 1 d .
C12 C 0.7168(9) 0.2594(5) 0.7478(5) 0.0293(15) Uani 1 1 d .
H12 H 0.6799 0.1948 0.7745 0.035 Uiso 1 1 calc R
C13 C 0.2414(9) 0.2776(5) 0.6480(5) 0.0295(16) Uani 1 1 d .
C14 C 0.2790(8) 0.3804(5) 0.7158(5) 0.0262(15) Uani 1 1 d .
C15 C 0.3340(9) 0.4803(6) 0.6807(5) 0.0354(17) Uani 1 1 d .
H15 H 0.3453 0.4840 0.6119 0.043 Uiso 1 1 calc R
C16 C 0.3506(11) 0.5638(6) 0.8383(6) 0.048(2) Uani 1 1 d .
H16 H 0.3726 0.6260 0.8810 0.058 Uiso 1 1 calc R
C17 C 0.2986(11) 0.4691(6) 0.8778(5) 0.0434(19) Uani 1 1 d .
C18 C 0.2621(9) 0.3760(5) 0.8178(5) 0.0355(17) Uani 1 1 d .
H18 H 0.2268 0.3115 0.8449 0.043 Uiso 1 1 calc R

loop_
_atom_site_aniso_label
_atom_site_aniso_U_11
_atom_site_aniso_U_22
_atom_site_aniso_U_33
_atom_site_aniso_U_23
_atom_site_aniso_U_13
_atom_site_aniso_U_12
Tm1 0.02330(15) 0.01566(16) 0.01702(16) -0.00100(11) 0.00144(11) 0.00099(11)
N1 0.036(3) 0.043(4) 0.020(3) -0.009(3) 0.000(2) 0.003(3)
N2 0.030(3) 0.021(3) 0.049(4) -0.005(3) 0.001(3) 0.003(2)
N3 0.051(4) 0.015(3) 0.068(5) 0.003(3) 0.009(3) 0.003(3)
O1 0.028(2) 0.047(3) 0.020(2) -0.010(2) 0.0013(19) 0.000(2)
O2 0.030(2) 0.035(3) 0.022(2) -0.006(2) -0.001(2) 0.004(2)
O3 0.035(2) 0.017(2) 0.034(3) 0.001(2) 0.003(2) 0.002(2)
O4 0.029(2) 0.034(3) 0.019(2) -0.003(2) 0.0011(19) -0.002(2)
O5 0.036(2) 0.027(3) 0.023(2) -0.002(2) 0.011(2) 0.005(2)
O6 0.033(2) 0.023(3) 0.044(3) 0.010(2) 0.005(2) 0.001(2)
O7 0.033(2) 0.026(3) 0.023(2) 0.001(2) 0.005(2) -0.004(2)
O8 0.028(2) 0.021(3) 0.054(3) 0.003(2) 0.006(2) 0.005(2)
O9 0.074(4) 0.018(3) 0.055(3) -0.002(3) 0.018(3) 0.008(3)
O10 0.065(3) 0.046(4) 0.033(3) -0.007(3) -0.002(3) 0.023(3)
O11 0.054(3) 0.028(3) 0.043(3) 0.003(2) -0.005(3) 0.002(3)
F1 0.032(2) 0.065(3) 0.058(3) -0.006(2) -0.001(2) -0.009(2)
F2 0.119(4) 0.062(4) 0.033(3) -0.015(2) 0.000(3) 0.018(3)
F3 0.115(4) 0.086(4) 0.037(3) -0.017(3) 0.012(3) 0.009(3)
C1 0.034(3) 0.019(4) 0.020(3) 0.005(3) 0.001(3) 0.004(3)
C2 0.032(3) 0.015(3) 0.013(3) 0.001(2) -0.005(3) 0.000(3)
C3 0.028(3) 0.029(4) 0.025(4) -0.002(3) -0.001(3) -0.001(3)
C4 0.045(4) 0.024(4) 0.026(4) -0.008(3) -0.010(3) -0.002(3)
C5 0.027(3) 0.034(4) 0.036(4) 0.008(3) -0.006(3) -0.001(3)
C6 0.032(3) 0.027(4) 0.024(4) 0.004(3) 0.006(3) 0.004(3)
C7 0.014(3) 0.020(4) 0.026(4) 0.001(3) -0.001(3) 0.000(2)
C8 0.018(3) 0.019(3) 0.018(3) -0.006(3) -0.003(2) 0.002(2)
C9 0.029(3) 0.019(4) 0.029(4) 0.001(3) 0.002(3) -0.002(3)
C10 0.031(4) 0.028(4) 0.053(5) -0.021(4) -0.008(4) 0.004(3)
C11 0.048(4) 0.040(5) 0.021(4) -0.012(3) -0.002(3) 0.011(4)
C12 0.038(4) 0.024(4) 0.028(4) 0.000(3) 0.001(3) 0.012(3)
C13 0.019(3) 0.033(4) 0.039(4) 0.002(3) 0.005(3) 0.010(3)
C14 0.020(3) 0.017(4) 0.040(4) 0.001(3) 0.001(3) 0.002(3)
C15 0.037(4) 0.033(4) 0.038(4) 0.004(4) 0.005(3) 0.010(3)
C16 0.049(4) 0.022(4) 0.067(6) -0.024(4) 0.004(4) 0.003(3)
C17 0.049(4) 0.044(5) 0.033(4) -0.012(4) 0.005(4) 0.005(4)
C18 0.041(4) 0.025(4) 0.043(5) 0.007(3) 0.007(3) 0.010(3)

loop_
_atom_type_symbol
_atom_type_description
_atom_type_scat_dispersion_real
_atom_type_scat_dispersion_imag
_atom_type_scat_source
C C 0.0033 0.0016 'International Tables Vol C Tables 4.2.6.8 and 6.1.1.4'
H H 0.0000 0.0000 'International Tables Vol C Tables 4.2.6.8 and 6.1.1.4'
N N 0.0061 0.0033 'International Tables Vol C Tables 4.2.6.8 and 6.1.1.4'
O O 0.0106 0.0060 'International Tables Vol C Tables 4.2.6.8 and 6.1.1.4'
Tm Tm -0.3139 5.2483 'International Tables Vol C Tables 4.2.6.8 and 6.1.1.4'
F F 0.0171 0.0103 'International Tables Vol C Tables 4.2.6.8 and 6.1.1.4'

loop_
_geom_angle_atom_site_label_1
_geom_angle_atom_site_label_2
_geom_angle_atom_site_label_3
_geom_angle
_geom_angle_site_symmetry_1
_geom_angle_site_symmetry_3
O3 Tm1 O4 104.39(15) . 2_656
O3 Tm1 O6 145.02(15) . .
O4 Tm1 O6 84.98(15) 2_656 .
O3 Tm1 O7 142.91(15) . .
O4 Tm1 O7 77.30(15) 2_656 .
O6 Tm1 O7 71.75(14) . .
O3 Tm1 O5 75.16(15) . .
O4 Tm1 O5 78.23(14) 2_656 .
O6 Tm1 O5 73.96(15) . .
O7 Tm1 O5 139.14(16) . .
O3 Tm1 O1 88.94(16) . .
O4 Tm1 O1 153.80(14) 2_656 .
O6 Tm1 O1 97.00(16) . .
O7 Tm1 O1 78.56(15) . .
O5 Tm1 O1 127.52(14) . .
O3 Tm1 O8 71.53(14) . .
O4 Tm1 O8 79.81(16) 2_656 .
O6 Tm1 O8 143.32(15) . .
O7 Tm1 O8 72.41(14) . .
O5 Tm1 O8 133.62(15) . .
O1 Tm1 O8 83.35(15) . .
O3 Tm1 O2 78.40(14) . .
O4 Tm1 O2 149.53(15) 2_656 .
O6 Tm1 O2 77.29(15) . .
O7 Tm1 O2 118.98(14) . .
O5 Tm1 O2 73.17(14) . .
O1 Tm1 O2 54.57(14) . .
O8 Tm1 O2 128.27(16) . .
C3 N1 C4 117.1(6) . .
C9 N2 C10 117.8(6) . .
C15 N3 C16 118.3(6) . .
C1 O1 Tm1 92.5(4) . .
C1 O2 Tm1 91.3(4) . .
C7 O3 Tm1 172.9(4) . .
C7 O4 Tm1 132.6(4) . 2_656
Tm1 O5 H1W 111.0 . .
Tm1 O5 H2W 110.3 . .
H1W O5 H2W 108.1 . .
Tm1 O6 H3W 109.1 . .
Tm1 O6 H4W 109.3 . .
H3W O6 H4W 109.4 . .
Tm1 O7 H5W 109.8 . .
Tm1 O7 H6W 108.8 . .
H5W O7 H6W 109.3 . .
Tm1 O8 H7W 109.3 . .
Tm1 O8 H8W 109.5 . .
H7W O8 H8W 109.3 . .
H9W O11 H10W 109.5 . .
O2 C1 O1 121.0(6) . .
O2 C1 C2 119.9(5) . .
O1 C1 C2 119.0(6) . .
C6 C2 C3 118.6(6) . .
C6 C2 C1 120.4(6) . .
C3 C2 C1 121.1(5) . .
N1 C3 C2 123.7(6) . .
N1 C3 H3 118.1 . .
C2 C3 H3 118.1 . .
N1 C4 C5 121.7(6) . .
N1 C4 H4 119.1 . .
C5 C4 H4 119.1 . .
F1 C5 C6 120.2(6) . .
F1 C5 C4 118.2(6) . .
C6 C5 C4 121.6(6) . .
C5 C6 C2 117.3(6) . .
C5 C6 H6 121.3 . .
C2 C6 H6 121.3 . .
O4 C7 O3 125.0(6) . .
O4 C7 C8 117.9(5) . .
O3 C7 C8 117.0(5) . .
C12 C8 C9 118.1(6) . .
C12 C8 C7 120.9(5) . .
C9 C8 C7 121.0(5) . .
N2 C9 C8 123.3(6) . .
N2 C9 H9 118.3 . .
C8 C9 H9 118.3 . .
N2 C10 C11 121.3(7) . .
N2 C10 H10 119.4 . .
C11 C10 H10 119.4 . .
C12 C11 F2 119.4(6) . .
C12 C11 C10 121.8(6) . .
F2 C11 C10 118.9(7) . .
C11 C12 C8 117.7(6) . .
C11 C12 H12 121.2 . .
C8 C12 H12 121.2 . .
O9 C13 O10 126.9(7) . .
O9 C13 C14 115.5(6) . .
O10 C13 C14 117.6(6) . .
C18 C14 C15 117.7(7) . .
C18 C14 C13 118.7(6) . .
C15 C14 C13 123.6(6) . .
N3 C15 C14 123.4(7) . .
N3 C15 H15 118.3 . .
C14 C15 H15 118.3 . .
N3 C16 C17 121.5(7) . .
N3 C16 H16 119.3 . .
C17 C16 H16 119.3 . .
F3 C17 C16 119.0(7) . .
F3 C17 C18 119.7(7) . .
C16 C17 C18 121.2(7) . .
C17 C18 C14 118.0(6) . .
C17 C18 H18 121.0 . .
C14 C18 H18 121.0 . .

loop_
_geom_bond_atom_site_label_1
_geom_bond_atom_site_label_2
_geom_bond_distance
_geom_bond_site_symmetry_2
Tm1 O3 2.259(4) .
Tm1 O4 2.276(4) 2_656
Tm1 O6 2.325(4) .
Tm1 O7 2.333(4) .
Tm1 O5 2.358(4) .
Tm1 O1 2.378(4) .
Tm1 O8 2.381(4) .
Tm1 O2 2.420(4) .
N1 C3 1.331(8) .
N1 C4 1.340(8) .
N2 C9 1.331(8) .
N2 C10 1.339(8) .
N3 C15 1.318(9) .
N3 C16 1.330(9) .
O1 C1 1.277(7) .
O2 C1 1.250(7) .
O3 C7 1.253(6) .
O4 C7 1.245(7) .
O4 Tm1 2.276(4) 2_656
O5 H1W 0.8753 .
O5 H2W 0.8743 .
O6 H3W 0.8511 .
O6 H4W 0.8508 .
O7 H5W 0.8526 .
O7 H6W 0.8526 .
O8 H7W 0.8532 .
O8 H8W 0.8536 .
O9 C13 1.239(7) .
O10 C13 1.244(7) .
O11 H9W 0.8501 .
O11 H10W 0.8502 .
F1 C5 1.352(7) .
F2 C11 1.362(7) .
F3 C17 1.351(8) .
C1 C2 1.501(8) .
C2 C6 1.377(8) .
C2 C3 1.395(9) .
C3 H3 0.9300 .
C4 C5 1.377(10) .
C4 H4 0.9300 .
C5 C6 1.364(9) .
C6 H6 0.9300 .
C7 C8 1.500(8) .
C8 C12 1.387(8) .
C8 C9 1.391(8) .
C9 H9 0.9300 .
C10 C11 1.369(9) .
C10 H10 0.9300 .
C11 C12 1.356(9) .
C12 H12 0.9300 .
C13 C14 1.519(9) .
C14 C18 1.376(9) .
C14 C15 1.399(8) .
C15 H15 0.9300 .
C16 C17 1.365(10) .
C16 H16 0.9300 .
C17 C18 1.365(10) .
C18 H18 0.9300 .

loop_
_geom_hbond_atom_site_label_D
_geom_hbond_atom_site_label_H
_geom_hbond_atom_site_label_A
_geom_hbond_distance_DH
_geom_hbond_distance_HA
_geom_hbond_distance_DA
_geom_hbond_angle_DHA
_geom_hbond_site_symmetry_A
O5 H1W O8 0.88 2.26 3.043(6) 148.2 2_656
O5 H2W O10 0.87 1.83 2.664(7) 158.7 2_656
O6 H3W N3 0.85 2.05 2.806(7) 148.3 1_545
O7 H5W N1 0.85 2.19 2.753(7) 123.9 2_657
O7 H6W O11 0.85 2.15 2.748(6) 127.2 1_445
O8 H7W O2 0.85 2.61 3.025(6) 111.0 1_455
O8 H8W O5 0.85 2.24 3.043(6) 156.2 2_656
O11 H9W N2 0.85 1.99 2.824(7) 166.5 .
O11 H10W O10 0.85 1.91 2.733(6) 162.3 2_666

loop_
_geom_torsion_atom_site_label_1
_geom_torsion_atom_site_label_2
_geom_torsion_atom_site_label_3
_geom_torsion_atom_site_label_4
_geom_torsion
_geom_torsion_site_symmetry_1
O3 Tm1 O1 C1 -72.2(3) .
O4 Tm1 O1 C1 166.1(3) 2_656
O6 Tm1 O1 C1 73.2(4) .
O7 Tm1 O1 C1 142.9(4) .
O5 Tm1 O1 C1 -1.9(4) .
O8 Tm1 O1 C1 -143.8(4) .
O2 Tm1 O1 C1 4.3(3) .
O3 Tm1 O2 C1 92.7(4) .
O4 Tm1 O2 C1 -168.6(3) 2_656
O6 Tm1 O2 C1 -112.6(4) .
O7 Tm1 O2 C1 -52.1(4) .
O5 Tm1 O2 C1 170.5(4) .
O1 Tm1 O2 C1 -4.4(3) .
O8 Tm1 O2 C1 37.7(4) .
O4 Tm1 O3 C7 -13(3) 2_656
O6 Tm1 O3 C7 89(3) .
O7 Tm1 O3 C7 -101(3) .
O5 Tm1 O3 C7 60(3) .
O1 Tm1 O3 C7 -170(3) .
O8 Tm1 O3 C7 -87(3) .
O2 Tm1 O3 C7 136(3) .
Tm1 O2 C1 O1 7.7(6) .
Tm1 O2 C1 C2 -169.7(4) .
Tm1 O1 C1 O2 -7.9(6) .
Tm1 O1 C1 C2 169.6(4) .
O2 C1 C2 C6 7.1(8) .
O1 C1 C2 C6 -170.4(5) .
O2 C1 C2 C3 -173.8(5) .
O1 C1 C2 C3 8.7(8) .
C4 N1 C3 C2 1.9(9) .
C6 C2 C3 N1 -1.4(9) .
C1 C2 C3 N1 179.5(5) .
C3 N1 C4 C5 -0.9(10) .
N1 C4 C5 F1 179.3(6) .
N1 C4 C5 C6 -0.4(10) .
F1 C5 C6 C2 -178.9(5) .
C4 C5 C6 C2 0.9(9) .
C3 C2 C6 C5 0.0(8) .
C1 C2 C6 C5 179.1(5) .
Tm1 O4 C7 O3 30.5(9) 2_656
Tm1 O4 C7 C8 -147.3(4) 2_656
Tm1 O3 C7 O4 -9(4) .
Tm1 O3 C7 C8 168(3) .
O4 C7 C8 C12 178.7(5) .
O3 C7 C8 C12 0.7(8) .
O4 C7 C8 C9 -0.4(8) .
O3 C7 C8 C9 -178.4(5) .
C10 N2 C9 C8 2.3(9) .
C12 C8 C9 N2 -1.3(9) .
C7 C8 C9 N2 177.8(5) .
C9 N2 C10 C11 -1.4(9) .
N2 C10 C11 C12 -0.5(10) .
N2 C10 C11 F2 179.4(6) .
F2 C11 C12 C8 -178.4(6) .
C10 C11 C12 C8 1.5(10) .
C9 C8 C12 C11 -0.6(8) .
C7 C8 C12 C11 -179.7(5) .
O9 C13 C14 C18 -8.8(8) .
O10 C13 C14 C18 172.1(6) .
O9 C13 C14 C15 170.0(6) .
O10 C13 C14 C15 -9.0(9) .
C16 N3 C15 C14 -1.3(10) .
C18 C14 C15 N3 0.3(9) .
C13 C14 C15 N3 -178.6(6) .
C15 N3 C16 C17 1.6(11) .
N3 C16 C17 F3 -179.3(6) .
N3 C16 C17 C18 -1.0(11) .
F3 C17 C18 C14 178.2(6) .
C16 C17 C18 C14 -0.1(10) .
C15 C14 C18 C17 0.4(9) .
C13 C14 C18 C17 179.3(6) .
